data_2232423
loop_
_publ_author_name
'Wu, Hao'
'Xie, Min-Hao'
'Liu, Ya-Ling'
'He, Yong-Jun'
'Zou, Pei'

_publ_section_title
;
 Ethyl 4-chloro-3,5-dinitrobenzoate
;
_journal_coeditor_code PV2450
_journal_issue 11
_journal_name_full 'Acta Crystallographica Section E'
_journal_page_first o2917
_journal_paper_doi 10.1107/S160053681103978X
_journal_volume 67
_journal_year 2011
_chemical_formula_iupac 'C9 H7 Cl N2 O6'
_chemical_formula_moiety 'C9 H7 Cl N2 O6'
_chemical_formula_sum 'C9 H7 Cl N2 O6'
_chemical_formula_weight 274.62
_chemical_melting_point 357(2)
_chemical_name_systematic
;
Ethyl 4-chloro-3,5-dinitrobenzoate
;
_space_group_IT_number 14
_symmetry_cell_setting monoclinic
_symmetry_space_group_name_Hall '-P 2ybc'
_symmetry_space_group_name_H-M 'P 1 21/c 1'
_atom_sites_solution_hydrogens geom
_atom_sites_solution_primary direct
_atom_sites_solution_secondary difmap
_audit_creation_method SHELXL-97
_cell_angle_alpha 90.00
_cell_angle_beta 110.504(4)
_cell_angle_gamma 90.00
_cell_formula_units_Z 4
_cell_length_a 7.744(2)
_cell_length_b 21.389(6)
_cell_length_c 7.241(2)
_cell_measurement_reflns_used 2718
_cell_measurement_temperature 133(2)
_cell_measurement_theta_max 27.47
_cell_measurement_theta_min 3.15
_cell_volume 1123.4(5)
_computing_cell_refinement 'RAPID-AUTO (Rigaku, 2004)'
_computing_data_collection 'RAPID-AUTO (Rigaku, 2004)'
_computing_data_reduction 'RAPID-AUTO (Rigaku, 2004)'
_computing_molecular_graphics 'SHELXTL (Sheldrick, 2008)'
_computing_publication_material 'SHELXTL (Sheldrick, 2008)'
_computing_structure_refinement 'SHELXL97 (Sheldrick, 2008)'
_computing_structure_solution 'SHELXS97 (Sheldrick, 2008)'
_diffrn_ambient_temperature 133(2)
_diffrn_measured_fraction_theta_full 0.993
_diffrn_measured_fraction_theta_max 0.993
_diffrn_measurement_device_type 'Rigaku SPIDER'
_diffrn_measurement_method \w
_diffrn_radiation_monochromator graphite
_diffrn_radiation_source 'Rotating Anode'
_diffrn_radiation_type MoK\a
_diffrn_radiation_wavelength 0.71073
_diffrn_reflns_av_R_equivalents 0.0340
_diffrn_reflns_av_sigmaI/netI 0.0387
_diffrn_reflns_limit_h_max 10
_diffrn_reflns_limit_h_min -8
_diffrn_reflns_limit_k_max 27
_diffrn_reflns_limit_k_min -27
_diffrn_reflns_limit_l_max 9
_diffrn_reflns_limit_l_min -9
_diffrn_reflns_number 8777
_diffrn_reflns_theta_full 27.47
_diffrn_reflns_theta_max 27.47
_diffrn_reflns_theta_min 3.81
_diffrn_standards_decay_% 0
_diffrn_standards_interval_count 0
_diffrn_standards_interval_time 0
_diffrn_standards_number 0
_exptl_absorpt_coefficient_mu 0.363
_exptl_absorpt_correction_T_max 0.9646
_exptl_absorpt_correction_T_min 0.8988
_exptl_absorpt_correction_type multi-scan
_exptl_absorpt_process_details '(<i>ABSCOR</i>; Higashi, 1995)'
_exptl_crystal_colour colorless
_exptl_crystal_density_diffrn 1.624
_exptl_crystal_density_method 'not measured'
_exptl_crystal_description block
_exptl_crystal_F_000 560
_exptl_crystal_size_max 0.30
_exptl_crystal_size_mid 0.20
_exptl_crystal_size_min 0.10
_refine_diff_density_max 0.506
_refine_diff_density_min -0.320
_refine_ls_extinction_method none
_refine_ls_goodness_of_fit_ref 1.002
_refine_ls_hydrogen_treatment constr
_refine_ls_matrix_type full
_refine_ls_number_parameters 164
_refine_ls_number_reflns 2549
_refine_ls_number_restraints 0
_refine_ls_restrained_S_all 1.002
_refine_ls_R_factor_all 0.0613
_refine_ls_R_factor_gt 0.0414
_refine_ls_shift/su_max 0.000
_refine_ls_shift/su_mean 0.000
_refine_ls_structure_factor_coef Fsqd
_refine_ls_weighting_details 'calc w=1/[\s^2^(Fo^2^)+(0.0496P)^2^+0.2690P] where P=(Fo^2^+2Fc^2^)/3'
_refine_ls_weighting_scheme calc
_refine_ls_wR_factor_gt 0.0891
_refine_ls_wR_factor_ref 0.0979
_reflns_number_gt 1939
_reflns_number_total 2549
_reflns_threshold_expression I>2\s(I)
_cod_data_source_file pv2450.cif
_cod_data_source_block I
_cod_original_cell_volume 1123.3(5)
_cod_original_sg_symbol_H-M 'P 21/c'
_cod_database_code 2232423
_cod_database_fobs_code 2232423

loop_
_symmetry_equiv_pos_as_xyz
'x, y, z'
'-x, y+1/2, -z+1/2'
'-x, -y, -z'
'x, -y-1/2, z-1/2'

loop_
_atom_site_type_symbol
_atom_site_label
_atom_site_fract_x
_atom_site_fract_y
_atom_site_fract_z
_atom_site_U_iso_or_equiv
_atom_site_adp_type
_atom_site_calc_flag
_atom_site_refinement_flags
_atom_site_occupancy
_atom_site_symmetry_multiplicity
Cl Cl1 0.66615(7) 0.68101(2) 0.67393(8) 0.02902(15) Uani d . 1 1
O O1 0.82698(18) 0.39122(6) 0.43011(19) 0.0229(3) Uani d . 1 1
O O2 0.6015(2) 0.41837(6) 0.14870(19) 0.0283(3) Uani d . 1 1
O O3 0.82102(19) 0.51915(7) 1.00581(19) 0.0269(3) Uani d . 1 1
O O4 0.9456(2) 0.60842(7) 0.9835(2) 0.0402(4) Uani d . 1 1
O O5 0.3393(3) 0.65336(10) 0.2213(3) 0.0610(6) Uani d . 1 1
O O6 0.5882(3) 0.68236(8) 0.1760(3) 0.0562(6) Uani d . 1 1
N N1 0.8513(2) 0.56285(8) 0.9112(2) 0.0237(4) Uani d . 1 1
N N2 0.5021(3) 0.64949(8) 0.2496(2) 0.0286(4) Uani d . 1 1
C C1 0.7812(2) 0.49987(8) 0.6145(3) 0.0172(4) Uani d . 1 1
H H1 0.8417 0.4660 0.6966 0.021 Uiso calc R 1 1
C C2 0.7714(2) 0.55765(8) 0.6956(3) 0.0177(4) Uani d . 1 1
C C3 0.6846(2) 0.60877(8) 0.5805(3) 0.0189(4) Uani d . 1 1
C C4 0.6034(2) 0.59805(8) 0.3785(3) 0.0194(4) Uani d . 1 1
C C5 0.6100(3) 0.54110(8) 0.2923(3) 0.0194(4) Uani d . 1 1
H H5 0.5530 0.5357 0.1539 0.023 Uiso calc R 1 1
C C6 0.7015(2) 0.49173(8) 0.4111(3) 0.0166(4) Uani d . 1 1
C C7 0.7039(2) 0.43024(8) 0.3140(3) 0.0178(4) Uani d . 1 1
C C8 0.8358(3) 0.32869(8) 0.3507(3) 0.0232(4) Uani d . 1 1
H H8A 0.9010 0.3303 0.2551 0.028 Uiso calc R 1 1
H H8B 0.7101 0.3121 0.2829 0.028 Uiso calc R 1 1
C C9 0.9385(3) 0.28811(10) 0.5225(3) 0.0317(5) Uani d . 1 1
H H9A 1.0599 0.3064 0.5927 0.048 Uiso calc R 1 1
H H9B 0.9540 0.2463 0.4752 0.048 Uiso calc R 1 1
H H9C 0.8689 0.2851 0.6121 0.048 Uiso calc R 1 1

loop_
_atom_site_aniso_label
_atom_site_aniso_U_11
_atom_site_aniso_U_22
_atom_site_aniso_U_33
_atom_site_aniso_U_12
_atom_site_aniso_U_13
_atom_site_aniso_U_23
Cl1 0.0369(3) 0.0164(2) 0.0335(3) 0.0007(2) 0.0121(2) -0.00696(19)
O1 0.0279(8) 0.0157(6) 0.0196(7) 0.0058(5) 0.0016(6) -0.0021(5)
O2 0.0401(9) 0.0187(7) 0.0173(7) 0.0037(6) -0.0012(6) -0.0029(5)
O3 0.0299(8) 0.0321(8) 0.0197(7) 0.0041(6) 0.0102(6) 0.0041(6)
O4 0.0530(10) 0.0306(9) 0.0267(8) -0.0122(7) 0.0010(7) -0.0100(6)
O5 0.0495(12) 0.0778(15) 0.0620(13) 0.0438(10) 0.0275(10) 0.0343(11)
O6 0.0571(12) 0.0344(10) 0.0572(12) -0.0177(8) -0.0049(9) 0.0259(9)
N1 0.0249(9) 0.0255(9) 0.0190(8) 0.0027(7) 0.0058(7) -0.0032(7)
N2 0.0392(11) 0.0175(9) 0.0226(9) 0.0054(8) 0.0027(8) 0.0015(7)
C1 0.0177(9) 0.0149(8) 0.0176(9) 0.0010(7) 0.0046(7) 0.0016(7)
C2 0.0189(10) 0.0195(9) 0.0140(9) -0.0019(7) 0.0048(7) -0.0009(7)
C3 0.0194(10) 0.0146(9) 0.0233(9) -0.0019(7) 0.0081(8) -0.0029(7)
C4 0.0211(10) 0.0151(9) 0.0211(9) 0.0026(7) 0.0063(8) 0.0042(7)
C5 0.0224(10) 0.0180(9) 0.0164(9) 0.0001(7) 0.0051(8) 0.0015(7)
C6 0.0180(9) 0.0146(8) 0.0172(8) -0.0006(7) 0.0062(7) -0.0001(7)
C7 0.0210(10) 0.0153(9) 0.0179(9) 0.0010(7) 0.0077(8) 0.0017(7)
C8 0.0300(11) 0.0140(9) 0.0230(10) 0.0032(8) 0.0062(8) -0.0029(7)
C9 0.0426(13) 0.0225(11) 0.0285(11) 0.0077(9) 0.0104(10) 0.0031(8)

loop_
_atom_type_symbol
_atom_type_description
_atom_type_scat_dispersion_real
_atom_type_scat_dispersion_imag
_atom_type_scat_source
C C 0.0033 0.0016 'International Tables Vol C Tables 4.2.6.8 and 6.1.1.4'
H H 0.0000 0.0000 'International Tables Vol C Tables 4.2.6.8 and 6.1.1.4'
N N 0.0061 0.0033 'International Tables Vol C Tables 4.2.6.8 and 6.1.1.4'
O O 0.0106 0.0060 'International Tables Vol C Tables 4.2.6.8 and 6.1.1.4'
Cl Cl 0.1484 0.1585 'International Tables Vol C Tables 4.2.6.8 and 6.1.1.4'

loop_
_geom_angle_atom_site_label_1
_geom_angle_atom_site_label_2
_geom_angle_atom_site_label_3
_geom_angle
C7 O1 C8 116.64(14)
O4 N1 O3 124.79(17)
O4 N1 C2 118.86(16)
O3 N1 C2 116.32(16)
O5 N2 O6 126.00(19)
O5 N2 C4 116.76(18)
O6 N2 C4 117.18(18)
C2 C1 C6 119.39(16)
C2 C1 H1 120.3
C6 C1 H1 120.3
C1 C2 C3 122.25(17)
C1 C2 N1 117.00(16)
C3 C2 N1 120.72(16)
C4 C3 C2 116.31(16)
C4 C3 Cl1 119.57(14)
C2 C3 Cl1 124.07(15)
C5 C4 C3 123.11(17)
C5 C4 N2 117.89(17)
C3 C4 N2 118.99(16)
C4 C5 C6 118.89(17)
C4 C5 H5 120.6
C6 C5 H5 120.6
C5 C6 C1 120.02(16)
C5 C6 C7 117.72(16)
C1 C6 C7 122.22(16)
O2 C7 O1 124.99(17)
O2 C7 C6 122.60(16)
O1 C7 C6 112.40(15)
O1 C8 C9 106.70(16)
O1 C8 H8A 110.4
C9 C8 H8A 110.4
O1 C8 H8B 110.4
C9 C8 H8B 110.4
H8A C8 H8B 108.6
C8 C9 H9A 109.5
C8 C9 H9B 109.5
H9A C9 H9B 109.5
C8 C9 H9C 109.5
H9A C9 H9C 109.5
H9B C9 H9C 109.5

loop_
_geom_bond_atom_site_label_1
_geom_bond_atom_site_label_2
_geom_bond_distance
Cl1 C3 1.7125(19)
O1 C7 1.323(2)
O1 C8 1.467(2)
O2 C7 1.209(2)
O3 N1 1.229(2)
O4 N1 1.220(2)
O5 N2 1.207(2)
O6 N2 1.213(2)
N1 C2 1.468(2)
N2 C4 1.478(2)
C1 C2 1.382(2)
C1 C6 1.394(2)
C1 H1 0.9500
C2 C3 1.396(3)
C3 C4 1.394(3)
C4 C5 1.378(3)
C5 C6 1.389(2)
C5 H5 0.9500
C6 C7 1.495(2)
C8 C9 1.497(3)
C8 H8A 0.9900
C8 H8B 0.9900
C9 H9A 0.9800
C9 H9B 0.9800
C9 H9C 0.9800

loop_
_geom_hbond_atom_site_label_D
_geom_hbond_atom_site_label_H
_geom_hbond_atom_site_label_A
_geom_hbond_site_symmetry_A
_geom_hbond_distance_DH
_geom_hbond_distance_HA
_geom_hbond_distance_DA
_geom_hbond_angle_DHA
_geom_hbond_publ_flag
C5 H5 O2 3_665 0.95 2.32 3.157(3) 147 yes

loop_
_geom_torsion_atom_site_label_1
_geom_torsion_atom_site_label_2
_geom_torsion_atom_site_label_3
_geom_torsion_atom_site_label_4
_geom_torsion
C6 C1 C2 C3 -0.3(3)
C6 C1 C2 N1 177.67(16)
O4 N1 C2 C1 136.26(18)
O3 N1 C2 C1 -41.8(2)
O4 N1 C2 C3 -45.8(3)
O3 N1 C2 C3 136.14(17)
C1 C2 C3 C4 1.6(3)
N1 C2 C3 C4 -176.24(16)
C1 C2 C3 Cl1 179.17(14)
N1 C2 C3 Cl1 1.3(3)
C2 C3 C4 C5 -1.5(3)
Cl1 C3 C4 C5 -179.18(15)
C2 C3 C4 N2 177.30(17)
Cl1 C3 C4 N2 -0.4(2)
O5 N2 C4 C5 88.2(2)
O6 N2 C4 C5 -89.0(2)
O5 N2 C4 C3 -90.7(2)
O6 N2 C4 C3 92.1(2)
C3 C4 C5 C6 0.1(3)
N2 C4 C5 C6 -178.79(17)
C4 C5 C6 C1 1.4(3)
C4 C5 C6 C7 179.03(16)
C2 C1 C6 C5 -1.3(3)
C2 C1 C6 C7 -178.82(16)
C8 O1 C7 O2 -1.0(3)
C8 O1 C7 C6 177.99(15)
C5 C6 C7 O2 -15.2(3)
C1 C6 C7 O2 162.35(18)
C5 C6 C7 O1 165.76(16)
C1 C6 C7 O1 -16.6(2)
C7 O1 C8 C9 -163.27(17)

loop_
_cod_related_entry_id
_cod_related_entry_database
_cod_related_entry_code
1 ChemSpider 537764
